data_1560487
loop_
_publ_author_name
'Hamatani, Shota'
'Kitagawa, Daichi'
'Kobatake, Seiya'

_publ_section_title
;
 Fast T-Type Photochromic Crystals of Diarylbenzene
;
_journal_name_full 'The Journal of Physical Chemistry C'
_journal_paper_doi 10.1021/acs.jpcc.0c10988
_journal_year 2021
_chemical_formula_moiety 'C26 H16 F4 N2 S2'
_chemical_formula_sum 'C26 H16 F4 N2 S2'
_chemical_formula_weight 496.53
_space_group_crystal_system orthorhombic
_space_group_IT_number 19
_space_group_name_Hall 'P 2ac 2ab'
_space_group_name_H-M_alt 'P 21 21 21'
_atom_sites_solution_hydrogens geom
_audit_creation_method SHELXL-2014/7
_cell_angle_alpha 90
_cell_angle_beta 90
_cell_angle_gamma 90
_cell_formula_units_Z 4
_cell_length_a 7.5367(5)
_cell_length_b 12.1564(8)
_cell_length_c 24.9857(16)
_cell_measurement_reflns_used 6096
_cell_measurement_temperature 150(2)
_cell_measurement_theta_max 27.48
_cell_measurement_theta_min 2.34
_cell_volume 2289.2(3)
_computing_cell_refinement 'CrystalClear (Rigaku Inc., 2008)'
_computing_data_collection 'CrystalClear (Rigaku Inc., 2008)'
_computing_data_reduction 'CrystalClear (Rigaku Inc., 2008)'
_computing_molecular_graphics 'CrystalStructure 4.2.4 (Rigaku, 2016)'
_computing_publication_material 'CrystalStructure 4.2.4 (Rigaku, 2016)'
_computing_structure_refinement 'SHELXL-2014/7 (Sheldrick, 2014)'
_computing_structure_solution 'SIR92 (Altomare, et al., 1994)'
_diffrn_ambient_temperature 150(2)
_diffrn_detector_area_resol_mean 7.314
_diffrn_measured_fraction_theta_full 0.999
_diffrn_measured_fraction_theta_max 0.999
_diffrn_measurement_device_type 'Rigaku Mercury70'
_diffrn_measurement_method \w
_diffrn_radiation_type MoK\a
_diffrn_radiation_wavelength 0.71075
_diffrn_reflns_av_R_equivalents 0.0344
_diffrn_reflns_av_unetI/netI 0.0269
_diffrn_reflns_Laue_measured_fraction_full 0.999
_diffrn_reflns_Laue_measured_fraction_max 0.999
_diffrn_reflns_limit_h_max 7
_diffrn_reflns_limit_h_min -9
_diffrn_reflns_limit_k_max 15
_diffrn_reflns_limit_k_min -13
_diffrn_reflns_limit_l_max 32
_diffrn_reflns_limit_l_min -32
_diffrn_reflns_number 27553
_diffrn_reflns_point_group_measured_fraction_full 1.000
_diffrn_reflns_point_group_measured_fraction_max 0.999
_diffrn_reflns_theta_full 25.242
_diffrn_reflns_theta_max 27.496
_diffrn_reflns_theta_min 2.338
_exptl_absorpt_coefficient_mu 0.283
_exptl_absorpt_correction_T_max 0.908
_exptl_absorpt_correction_T_min 0.791
_exptl_absorpt_correction_type multi-scan
_exptl_absorpt_process_details 'REQAB (Rigaku, 1998)'
_exptl_crystal_colour colorless
_exptl_crystal_density_diffrn 1.441
_exptl_crystal_density_method 'not measured'
_exptl_crystal_description block
_exptl_crystal_F_000 1016
_exptl_crystal_size_max 0.200
_exptl_crystal_size_mid 0.180
_exptl_crystal_size_min 0.170
_refine_diff_density_max 0.181
_refine_diff_density_min -0.182
_refine_diff_density_rms 0.039
_refine_ls_abs_structure_details
;
 Flack x determined using 1920 quotients [(I+)-(I-)]/[(I+)+(I-)]
 (Parsons, Flack and Wagner, Acta Cryst. B69 (2013) 249-259).
;
_refine_ls_abs_structure_Flack 0.06(2)
_refine_ls_extinction_method none
_refine_ls_goodness_of_fit_ref 1.080
_refine_ls_hydrogen_treatment constr
_refine_ls_matrix_type full
_refine_ls_number_parameters 309
_refine_ls_number_reflns 5261
_refine_ls_number_restraints 0
_refine_ls_restrained_S_all 1.080
_refine_ls_R_factor_all 0.0374
_refine_ls_R_factor_gt 0.0343
_refine_ls_shift/su_max 0.001
_refine_ls_shift/su_mean 0.000
_refine_ls_structure_factor_coef Fsqd
_refine_ls_weighting_details 'w=1/[\s^2^(Fo^2^)+(0.0355P)^2^+0.3244P] where P=(Fo^2^+2Fc^2^)/3'
_refine_ls_weighting_scheme calc
_refine_ls_wR_factor_gt 0.0756
_refine_ls_wR_factor_ref 0.0774
_reflns_Friedel_coverage 0.753
_reflns_Friedel_fraction_full 1.000
_reflns_Friedel_fraction_max 1.000
_reflns_number_gt 4965
_reflns_number_total 5261
_reflns_threshold_expression 'I > 2\s(I)'
_cod_data_source_file jp0c10988_si_002.cif
_cod_data_source_block 2a
_cod_database_code 1560487
_shelx_shelxl_version_number 2014/7
_shelx_space_group_comment
;
The symmetry employed for this shelxl refinement is uniquely defined
by the following loop, which should always be used as a source of
symmetry information in preference to the above space-group names.
They are only intended as comments.
;
_shelx_estimated_absorpt_t_min 0.946
_shelx_estimated_absorpt_t_max 0.954

loop_
_space_group_symop_operation_xyz
'x, y, z'
'-x+1/2, -y, z+1/2'
'x+1/2, -y+1/2, -z'
'-x, y+1/2, -z+1/2'

loop_
_atom_site_label
_atom_site_type_symbol
_atom_site_fract_x
_atom_site_fract_y
_atom_site_fract_z
_atom_site_U_iso_or_equiv
_atom_site_adp_type
_atom_site_occupancy
_atom_site_site_symmetry_order
_atom_site_calc_flag
_atom_site_refinement_flags_posn
_atom_site_refinement_flags_adp
_atom_site_refinement_flags_occupancy
_atom_site_disorder_assembly
_atom_site_disorder_group
S1 S 1.15377(7) 0.68806(5) 0.35366(3) 0.03086(14) Uani 1 1 d . . . . .
S2 S 0.55198(8) 0.92363(5) 0.35067(3) 0.03534(15) Uani 1 1 d . . . . .
F1 F 1.0488(2) 0.56886(13) 0.17328(6) 0.0445(4) Uani 1 1 d . . . . .
F2 F 0.8444(3) 0.58583(15) 0.08572(6) 0.0554(5) Uani 1 1 d . . . . .
F3 F 0.5438(3) 0.70867(18) 0.08869(6) 0.0635(5) Uani 1 1 d . . . . .
F4 F 0.4462(2) 0.81016(17) 0.17859(6) 0.0572(5) Uani 1 1 d . . . . .
N1 N 0.9374(2) 0.56382(16) 0.30280(7) 0.0270(4) Uani 1 1 d . . . . .
N2 N 0.6276(2) 0.72804(17) 0.32092(8) 0.0278(4) Uani 1 1 d . . . . .
C1 C 1.1168(3) 0.8465(2) 0.27227(11) 0.0389(6) Uani 1 1 d . . . . .
H1A H 1.1124 0.9011 0.3011 0.058 Uiso 1 1 calc R U . . .
H1B H 1.0318 0.8667 0.2443 0.058 Uiso 1 1 calc R U . . .
H1C H 1.2367 0.8444 0.2571 0.058 Uiso 1 1 calc R U . . .
C2 C 1.0704(3) 0.73607(19) 0.29411(9) 0.0274(5) Uani 1 1 d . . . . .
C3 C 0.9578(3) 0.65948(18) 0.27367(9) 0.0247(4) Uani 1 1 d . . . . .
C4 C 1.0326(3) 0.56757(19) 0.34656(9) 0.0262(5) Uani 1 1 d . . . . .
C5 C 1.0346(3) 0.4807(2) 0.38704(9) 0.0292(5) Uani 1 1 d . . . . .
C6 C 0.9139(4) 0.3947(2) 0.38372(10) 0.0348(6) Uani 1 1 d . . . . .
H6 H 0.8326 0.3917 0.3547 0.042 Uiso 1 1 calc R U . . .
C7 C 0.9115(4) 0.3131(2) 0.42260(11) 0.0433(6) Uani 1 1 d . . . . .
H7 H 0.8281 0.2547 0.4201 0.052 Uiso 1 1 calc R U . . .
C8 C 1.0296(5) 0.3163(3) 0.46487(11) 0.0487(7) Uani 1 1 d . . . . .
H8 H 1.0291 0.2596 0.4911 0.058 Uiso 1 1 calc R U . . .
C9 C 1.1477(4) 0.4018(3) 0.46880(12) 0.0541(8) Uani 1 1 d . . . . .
H9 H 1.2274 0.4049 0.4982 0.065 Uiso 1 1 calc R U . . .
C10 C 1.1518(4) 0.4841(2) 0.43005(11) 0.0429(6) Uani 1 1 d . . . . .
H10 H 1.2347 0.5427 0.4330 0.051 Uiso 1 1 calc R U . . .
C11 C 0.8496(3) 0.67582(19) 0.22446(9) 0.0266(5) Uani 1 1 d . . . . .
C12 C 0.8979(3) 0.6274(2) 0.17680(10) 0.0339(6) Uani 1 1 d . . . . .
C13 C 0.7962(4) 0.6371(2) 0.13101(10) 0.0380(6) Uani 1 1 d . . . . .
C14 C 0.6461(4) 0.7001(3) 0.13241(10) 0.0422(7) Uani 1 1 d . . . . .
C15 C 0.5983(3) 0.7515(3) 0.17903(11) 0.0391(6) Uani 1 1 d . . . . .
C16 C 0.6959(3) 0.7419(2) 0.22594(9) 0.0288(5) Uani 1 1 d . . . . .
C17 C 0.6010(4) 0.9963(2) 0.24478(12) 0.0437(7) Uani 1 1 d . . . . .
H17A H 0.6537 1.0614 0.2616 0.066 Uiso 1 1 calc R U . . .
H17B H 0.4788 1.0128 0.2341 0.066 Uiso 1 1 calc R U . . .
H17C H 0.6704 0.9759 0.2131 0.066 Uiso 1 1 calc R U . . .
C18 C 0.6011(3) 0.9030(2) 0.28377(10) 0.0318(5) Uani 1 1 d . . . . .
C19 C 0.6386(3) 0.7943(2) 0.27646(9) 0.0284(5) Uani 1 1 d . . . . .
C20 C 0.5840(3) 0.7840(2) 0.36322(9) 0.0281(5) Uani 1 1 d . . . . .
C21 C 0.5643(3) 0.7347(2) 0.41641(9) 0.0290(5) Uani 1 1 d . . . . .
C22 C 0.6097(3) 0.6243(2) 0.42336(10) 0.0329(5) Uani 1 1 d . . . . .
H22 H 0.6515 0.5825 0.3938 0.039 Uiso 1 1 calc R U . . .
C23 C 0.5940(4) 0.5756(3) 0.47331(11) 0.0412(6) Uani 1 1 d . . . . .
H23 H 0.6261 0.5006 0.4780 0.049 Uiso 1 1 calc R U . . .
C24 C 0.5315(3) 0.6361(3) 0.51638(11) 0.0433(7) Uani 1 1 d . . . . .
H24 H 0.5211 0.6027 0.5506 0.052 Uiso 1 1 calc R U . . .
C25 C 0.4847(4) 0.7443(3) 0.50951(11) 0.0425(7) Uani 1 1 d . . . . .
H25 H 0.4404 0.7853 0.5390 0.051 Uiso 1 1 calc R U . . .
C26 C 0.5014(3) 0.7940(2) 0.46020(10) 0.0370(6) Uani 1 1 d . . . . .
H26 H 0.4698 0.8691 0.4560 0.044 Uiso 1 1 calc R U . . .

loop_
_atom_site_aniso_label
_atom_site_aniso_U_11
_atom_site_aniso_U_22
_atom_site_aniso_U_33
_atom_site_aniso_U_23
_atom_site_aniso_U_13
_atom_site_aniso_U_12
S1 0.0296(2) 0.0359(3) 0.0271(3) -0.0003(3) -0.0036(2) -0.0056(2)
S2 0.0374(3) 0.0331(3) 0.0355(3) -0.0008(3) 0.0031(3) 0.0052(3)
F1 0.0564(9) 0.0438(9) 0.0333(8) -0.0044(8) 0.0072(7) 0.0155(8)
F2 0.0891(12) 0.0526(10) 0.0246(8) -0.0099(8) 0.0001(8) -0.0015(10)
F3 0.0687(11) 0.0937(16) 0.0281(8) 0.0031(10) -0.0208(8) -0.0020(11)
F4 0.0407(8) 0.0905(14) 0.0404(9) 0.0051(10) -0.0134(7) 0.0202(9)
N1 0.0313(9) 0.0271(10) 0.0227(10) 0.0008(8) -0.0021(8) 0.0012(8)
N2 0.0255(9) 0.0345(11) 0.0235(10) 0.0018(9) 0.0001(7) -0.0003(8)
C1 0.0425(13) 0.0334(14) 0.0409(15) 0.0052(12) 0.0032(11) -0.0081(11)
C2 0.0259(10) 0.0291(12) 0.0271(12) 0.0011(10) 0.0032(9) -0.0005(9)
C3 0.0262(10) 0.0247(11) 0.0233(11) -0.0007(9) 0.0016(8) 0.0036(9)
C4 0.0254(9) 0.0289(11) 0.0243(11) -0.0003(10) -0.0003(9) 0.0020(9)
C5 0.0333(11) 0.0320(13) 0.0223(12) 0.0018(10) 0.0009(9) 0.0054(10)
C6 0.0417(13) 0.0355(14) 0.0274(13) 0.0024(11) -0.0005(10) 0.0006(11)
C7 0.0590(16) 0.0362(14) 0.0345(15) 0.0070(13) 0.0081(12) -0.0024(13)
C8 0.077(2) 0.0404(15) 0.0293(14) 0.0089(13) 0.0033(14) 0.0060(15)
C9 0.073(2) 0.0584(19) 0.0309(15) 0.0072(15) -0.0165(14) 0.0058(18)
C10 0.0491(15) 0.0447(16) 0.0347(15) 0.0041(13) -0.0119(12) -0.0012(13)
C11 0.0326(11) 0.0260(11) 0.0211(11) 0.0013(9) 0.0002(9) -0.0019(9)
C12 0.0441(13) 0.0293(13) 0.0284(13) 0.0005(11) 0.0017(11) 0.0022(11)
C13 0.0592(16) 0.0355(14) 0.0194(12) -0.0039(11) 0.0003(11) -0.0054(12)
C14 0.0503(15) 0.0527(17) 0.0236(13) 0.0055(12) -0.0126(10) -0.0069(14)
C15 0.0353(12) 0.0525(17) 0.0297(13) 0.0067(13) -0.0049(10) 0.0037(12)
C16 0.0287(11) 0.0352(13) 0.0223(12) 0.0037(10) -0.0019(9) -0.0015(9)
C17 0.0442(14) 0.0416(16) 0.0454(17) 0.0131(14) 0.0035(12) 0.0060(12)
C18 0.0260(10) 0.0376(14) 0.0319(13) 0.0032(11) 0.0023(9) 0.0018(10)
C19 0.0216(9) 0.0369(13) 0.0268(12) 0.0032(11) -0.0016(8) 0.0004(9)
C20 0.0222(9) 0.0326(12) 0.0295(13) -0.0010(10) -0.0011(9) 0.0008(9)
C21 0.0206(9) 0.0403(13) 0.0261(12) -0.0012(11) -0.0008(9) 0.0009(9)
C22 0.0327(11) 0.0379(14) 0.0280(13) -0.0014(11) 0.0008(10) 0.0011(10)
C23 0.0429(13) 0.0435(15) 0.0373(15) 0.0075(13) -0.0013(11) 0.0004(12)
C24 0.0371(13) 0.0646(19) 0.0282(13) 0.0086(14) -0.0001(11) -0.0005(13)
C25 0.0368(13) 0.0647(19) 0.0260(14) -0.0016(14) 0.0039(10) 0.0085(13)
C26 0.0323(11) 0.0478(16) 0.0307(13) -0.0038(13) 0.0003(10) 0.0079(11)

loop_
_atom_type_symbol
_atom_type_description
_atom_type_scat_dispersion_real
_atom_type_scat_dispersion_imag
_atom_type_scat_source
C C 0.0033 0.0016 'International Tables Vol C Tables 4.2.6.8 and 6.1.1.4'
H H 0.0000 0.0000 'International Tables Vol C Tables 4.2.6.8 and 6.1.1.4'
N N 0.0061 0.0033 'International Tables Vol C Tables 4.2.6.8 and 6.1.1.4'
F F 0.0171 0.0103 'International Tables Vol C Tables 4.2.6.8 and 6.1.1.4'
S S 0.1246 0.1234 'International Tables Vol C Tables 4.2.6.8 and 6.1.1.4'

loop_
_geom_angle_atom_site_label_1
_geom_angle_atom_site_label_2
_geom_angle_atom_site_label_3
_geom_angle
_geom_angle_site_symmetry_1
_geom_angle_site_symmetry_3
_geom_angle_publ_flag
C2 S1 C4 90.33(11) . . ?
C18 S2 C20 90.19(12) . . ?
C4 N1 C3 110.50(19) . . ?
C20 N2 C19 111.4(2) . . ?
C2 C1 H1A 109.5 . . ?
C2 C1 H1B 109.5 . . ?
H1A C1 H1B 109.5 . . ?
C2 C1 H1C 109.5 . . ?
H1A C1 H1C 109.5 . . ?
H1B C1 H1C 109.5 . . ?
C3 C2 C1 128.7(2) . . ?
C3 C2 S1 108.73(17) . . ?
C1 C2 S1 122.50(19) . . ?
C2 C3 N1 116.6(2) . . ?
C2 C3 C11 124.1(2) . . ?
N1 C3 C11 119.1(2) . . ?
N1 C4 C5 124.0(2) . . ?
N1 C4 S1 113.79(18) . . ?
C5 C4 S1 122.23(17) . . ?
C6 C5 C10 119.0(2) . . ?
C6 C5 C4 119.7(2) . . ?
C10 C5 C4 121.3(2) . . ?
C5 C6 C7 120.3(2) . . ?
C5 C6 H6 119.8 . . ?
C7 C6 H6 119.8 . . ?
C8 C7 C6 120.4(3) . . ?
C8 C7 H7 119.8 . . ?
C6 C7 H7 119.8 . . ?
C9 C8 C7 119.6(3) . . ?
C9 C8 H8 120.2 . . ?
C7 C8 H8 120.2 . . ?
C8 C9 C10 120.6(3) . . ?
C8 C9 H9 119.7 . . ?
C10 C9 H9 119.7 . . ?
C5 C10 C9 120.1(3) . . ?
C5 C10 H10 120.0 . . ?
C9 C10 H10 120.0 . . ?
C12 C11 C16 118.9(2) . . ?
C12 C11 C3 120.8(2) . . ?
C16 C11 C3 120.3(2) . . ?
F1 C12 C11 120.4(2) . . ?
F1 C12 C13 117.4(2) . . ?
C11 C12 C13 122.2(2) . . ?
F2 C13 C14 120.4(2) . . ?
F2 C13 C12 120.6(3) . . ?
C14 C13 C12 119.1(2) . . ?
F3 C14 C13 119.9(3) . . ?
F3 C14 C15 120.4(3) . . ?
C13 C14 C15 119.7(2) . . ?
F4 C15 C14 117.2(2) . . ?
F4 C15 C16 120.1(2) . . ?
C14 C15 C16 122.7(2) . . ?
C15 C16 C11 117.5(2) . . ?
C15 C16 C19 122.0(2) . . ?
C11 C16 C19 120.5(2) . . ?
C18 C17 H17A 109.5 . . ?
C18 C17 H17B 109.5 . . ?
H17A C17 H17B 109.5 . . ?
C18 C17 H17C 109.5 . . ?
H17A C17 H17C 109.5 . . ?
H17B C17 H17C 109.5 . . ?
C19 C18 C17 130.4(2) . . ?
C19 C18 S2 108.30(19) . . ?
C17 C18 S2 121.3(2) . . ?
C18 C19 N2 116.6(2) . . ?
C18 C19 C16 126.4(2) . . ?
N2 C19 C16 117.0(2) . . ?
N2 C20 C21 123.3(2) . . ?
N2 C20 S2 113.50(18) . . ?
C21 C20 S2 123.22(18) . . ?
C26 C21 C22 118.9(2) . . ?
C26 C21 C20 122.3(2) . . ?
C22 C21 C20 118.8(2) . . ?
C23 C22 C21 120.1(2) . . ?
C23 C22 H22 119.9 . . ?
C21 C22 H22 119.9 . . ?
C24 C23 C22 120.1(3) . . ?
C24 C23 H23 120.0 . . ?
C22 C23 H23 120.0 . . ?
C25 C24 C23 119.9(3) . . ?
C25 C24 H24 120.0 . . ?
C23 C24 H24 120.0 . . ?
C24 C25 C26 120.6(3) . . ?
C24 C25 H25 119.7 . . ?
C26 C25 H25 119.7 . . ?
C25 C26 C21 120.4(3) . . ?
C25 C26 H26 119.8 . . ?
C21 C26 H26 119.8 . . ?

loop_
_geom_bond_atom_site_label_1
_geom_bond_atom_site_label_2
_geom_bond_distance
_geom_bond_site_symmetry_2
_geom_bond_publ_flag
S1 C2 1.717(2) . ?
S1 C4 1.735(2) . ?
S2 C18 1.730(3) . ?
S2 C20 1.743(3) . ?
F1 C12 1.344(3) . ?
F2 C13 1.342(3) . ?
F3 C14 1.341(3) . ?
F4 C15 1.350(3) . ?
N1 C4 1.308(3) . ?
N1 C3 1.380(3) . ?
N2 C20 1.300(3) . ?
N2 C19 1.375(3) . ?
C1 C2 1.491(3) . ?
C1 H1A 0.9800 . ?
C1 H1B 0.9800 . ?
C1 H1C 0.9800 . ?
C2 C3 1.359(3) . ?
C3 C11 1.489(3) . ?
C4 C5 1.463(3) . ?
C5 C6 1.388(4) . ?
C5 C10 1.392(3) . ?
C6 C7 1.389(4) . ?
C6 H6 0.9500 . ?
C7 C8 1.382(4) . ?
C7 H7 0.9500 . ?
C8 C9 1.372(5) . ?
C8 H8 0.9500 . ?
C9 C10 1.393(4) . ?
C9 H9 0.9500 . ?
C10 H10 0.9500 . ?
C11 C12 1.378(3) . ?
C11 C16 1.410(3) . ?
C12 C13 1.382(4) . ?
C13 C14 1.367(4) . ?
C14 C15 1.370(4) . ?
C15 C16 1.389(3) . ?
C16 C19 1.479(3) . ?
C17 C18 1.495(4) . ?
C17 H17A 0.9800 . ?
C17 H17B 0.9800 . ?
C17 H17C 0.9800 . ?
C18 C19 1.363(4) . ?
C20 C21 1.466(3) . ?
C21 C26 1.393(3) . ?
C21 C22 1.396(4) . ?
C22 C23 1.387(4) . ?
C22 H22 0.9500 . ?
C23 C24 1.386(4) . ?
C23 H23 0.9500 . ?
C24 C25 1.372(4) . ?
C24 H24 0.9500 . ?
C25 C26 1.378(4) . ?
C25 H25 0.9500 . ?
C26 H26 0.9500 . ?

loop_
_geom_torsion_atom_site_label_1
_geom_torsion_atom_site_label_2
_geom_torsion_atom_site_label_3
_geom_torsion_atom_site_label_4
_geom_torsion
_geom_torsion_site_symmetry_1
_geom_torsion_site_symmetry_2
_geom_torsion_site_symmetry_3
_geom_torsion_site_symmetry_4
_geom_torsion_publ_flag
C4 S1 C2 C3 0.50(17) . . . . ?
C4 S1 C2 C1 178.7(2) . . . . ?
C1 C2 C3 N1 -179.1(2) . . . . ?
S1 C2 C3 N1 -1.1(3) . . . . ?
C1 C2 C3 C11 -3.0(4) . . . . ?
S1 C2 C3 C11 175.10(17) . . . . ?
C4 N1 C3 C2 1.2(3) . . . . ?
C4 N1 C3 C11 -175.18(19) . . . . ?
C3 N1 C4 C5 177.6(2) . . . . ?
C3 N1 C4 S1 -0.7(2) . . . . ?
C2 S1 C4 N1 0.14(18) . . . . ?
C2 S1 C4 C5 -178.18(19) . . . . ?
N1 C4 C5 C6 -8.7(3) . . . . ?
S1 C4 C5 C6 169.46(19) . . . . ?
N1 C4 C5 C10 173.4(2) . . . . ?
S1 C4 C5 C10 -8.4(3) . . . . ?
C10 C5 C6 C7 -0.5(4) . . . . ?
C4 C5 C6 C7 -178.4(2) . . . . ?
C5 C6 C7 C8 -0.3(4) . . . . ?
C6 C7 C8 C9 1.2(5) . . . . ?
C7 C8 C9 C10 -1.3(5) . . . . ?
C6 C5 C10 C9 0.4(4) . . . . ?
C4 C5 C10 C9 178.3(3) . . . . ?
C8 C9 C10 C5 0.5(5) . . . . ?
C2 C3 C11 C12 103.5(3) . . . . ?
N1 C3 C11 C12 -80.5(3) . . . . ?
C2 C3 C11 C16 -76.2(3) . . . . ?
N1 C3 C11 C16 99.8(3) . . . . ?
C16 C11 C12 F1 176.4(2) . . . . ?
C3 C11 C12 F1 -3.3(4) . . . . ?
C16 C11 C12 C13 -3.1(4) . . . . ?
C3 C11 C12 C13 177.2(2) . . . . ?
F1 C12 C13 F2 2.6(4) . . . . ?
C11 C12 C13 F2 -177.8(2) . . . . ?
F1 C12 C13 C14 -177.0(2) . . . . ?
C11 C12 C13 C14 2.5(4) . . . . ?
F2 C13 C14 F3 1.7(4) . . . . ?
C12 C13 C14 F3 -178.6(3) . . . . ?
F2 C13 C14 C15 179.7(3) . . . . ?
C12 C13 C14 C15 -0.6(4) . . . . ?
F3 C14 C15 F4 -0.2(4) . . . . ?
C13 C14 C15 F4 -178.2(3) . . . . ?
F3 C14 C15 C16 177.5(3) . . . . ?
C13 C14 C15 C16 -0.5(5) . . . . ?
F4 C15 C16 C11 177.5(2) . . . . ?
C14 C15 C16 C11 -0.2(4) . . . . ?
F4 C15 C16 C19 0.1(4) . . . . ?
C14 C15 C16 C19 -177.6(3) . . . . ?
C12 C11 C16 C15 1.9(3) . . . . ?
C3 C11 C16 C15 -178.4(2) . . . . ?
C12 C11 C16 C19 179.4(2) . . . . ?
C3 C11 C16 C19 -0.9(3) . . . . ?
C20 S2 C18 C19 -0.51(18) . . . . ?
C20 S2 C18 C17 -179.5(2) . . . . ?
C17 C18 C19 N2 179.7(2) . . . . ?
S2 C18 C19 N2 0.8(3) . . . . ?
C17 C18 C19 C16 2.0(4) . . . . ?
S2 C18 C19 C16 -176.82(18) . . . . ?
C20 N2 C19 C18 -0.8(3) . . . . ?
C20 N2 C19 C16 177.10(18) . . . . ?
C15 C16 C19 C18 -55.0(4) . . . . ?
C11 C16 C19 C18 127.7(3) . . . . ?
C15 C16 C19 N2 127.4(3) . . . . ?
C11 C16 C19 N2 -49.9(3) . . . . ?
C19 N2 C20 C21 -179.40(19) . . . . ?
C19 N2 C20 S2 0.3(2) . . . . ?
C18 S2 C20 N2 0.11(18) . . . . ?
C18 S2 C20 C21 179.85(19) . . . . ?
N2 C20 C21 C26 -173.9(2) . . . . ?
S2 C20 C21 C26 6.4(3) . . . . ?
N2 C20 C21 C22 6.0(3) . . . . ?
S2 C20 C21 C22 -173.74(17) . . . . ?
C26 C21 C22 C23 -0.7(3) . . . . ?
C20 C21 C22 C23 179.4(2) . . . . ?
C21 C22 C23 C24 0.6(4) . . . . ?
C22 C23 C24 C25 0.2(4) . . . . ?
C23 C24 C25 C26 -0.8(4) . . . . ?
C24 C25 C26 C21 0.7(4) . . . . ?
C22 C21 C26 C25 0.1(3) . . . . ?
C20 C21 C26 C25 179.9(2) . . . . ?
